data_7016481
loop_
_publ_author_name
'Montagner, Diego'
'Zangrando, Ennio'
'Borsato, Giuseppe'
'Lucchini, Vittorio'
'Longato, Bruno'

_publ_section_title
;
 Metal-promoted synthesis of amidines containing the model nucleobases
 1-methylcytosine and 9-methyladenine.
;
_journal_issue 34
_journal_name_full 'Dalton transactions (Cambridge, England : 2003)'
_journal_page_first 8664
_journal_page_last 8674
_journal_paper_doi 10.1039/c1dt10638d
_journal_volume 40
_journal_year 2011
_chemical_formula_moiety 'C48 H41 N4 O P2 Pt 1+, N O3 1-, C4 H10 O)'
_chemical_formula_sum 'C52 H51 N5 O5 P2 Pt'
_chemical_formula_weight 1083.01
_chemical_name_systematic
;
?
;
_space_group_IT_number 2
_symmetry_cell_setting triclinic
_symmetry_space_group_name_Hall '-P 1'
_symmetry_space_group_name_H-M 'P -1'
_atom_sites_solution_hydrogens geom
_atom_sites_solution_primary direct
_atom_sites_solution_secondary difmap
_audit_creation_method SHELXL-97
_cell_angle_alpha 114.857(9)
_cell_angle_beta 94.249(10)
_cell_angle_gamma 95.843(10)
_cell_formula_units_Z 2
_cell_length_a 12.795(2)
_cell_length_b 14.002(2)
_cell_length_c 14.667(3)
_cell_measurement_temperature 293(2)
_cell_volume 2351.9(7)
_computing_cell_refinement 'Denzo (Otwinowski & Minor 1997)'
_computing_data_collection 'Nonius Xpress'
_computing_data_reduction 'Denzo and Scalepack (Otwinowski & Minor 1997)'
_computing_molecular_graphics 'Ortep3/windows (Farrugia,1997)'
_computing_publication_material 'Wingx 1.70.00 (Farrugia, 1999)'
_computing_structure_refinement 'SHELX97 (Sheldrick, 1998)'
_computing_structure_solution 'SHELX97 (Sheldrick, 1998)'
_diffrn_ambient_temperature 293(2)
_diffrn_measured_fraction_theta_full 0.964
_diffrn_measured_fraction_theta_max 0.964
_diffrn_measurement_device_type 'image plate dip1030'
_diffrn_measurement_method 'laser scanner'
_diffrn_radiation_monochromator graphite
_diffrn_radiation_source 'fine-focus sealed tube'
_diffrn_radiation_type MoK\a
_diffrn_radiation_wavelength 0.71073
_diffrn_reflns_av_R_equivalents 0.0550
_diffrn_reflns_av_sigmaI/netI 0.0640
_diffrn_reflns_limit_h_max 16
_diffrn_reflns_limit_h_min -16
_diffrn_reflns_limit_k_max 16
_diffrn_reflns_limit_k_min -18
_diffrn_reflns_limit_l_max 19
_diffrn_reflns_limit_l_min -19
_diffrn_reflns_number 34811
_diffrn_reflns_theta_full 27.88
_diffrn_reflns_theta_max 27.88
_diffrn_reflns_theta_min 1.54
_exptl_absorpt_coefficient_mu 3.105
_exptl_absorpt_correction_T_max 0.4955
_exptl_absorpt_correction_T_min 0.3228
_exptl_absorpt_correction_type refdelf
_exptl_absorpt_process_details
;
Parkin S,Moezzi B & Hope H, (1995) J. Appl. Cryst. 28, 53-56
Cubic fit to sin(theta)/lambda - 24 parameters
;
_exptl_crystal_density_diffrn 1.529
_exptl_crystal_density_method 'not measured'
_exptl_crystal_F_000 1092
_refine_diff_density_max 0.996
_refine_diff_density_min -0.541
_refine_diff_density_rms 0.114
_refine_ls_extinction_method none
_refine_ls_goodness_of_fit_ref 0.949
_refine_ls_hydrogen_treatment constr
_refine_ls_matrix_type full
_refine_ls_number_parameters 587
_refine_ls_number_reflns 10835
_refine_ls_number_restraints 0
_refine_ls_restrained_S_all 0.949
_refine_ls_R_factor_all 0.0536
_refine_ls_R_factor_gt 0.0400
_refine_ls_shift/su_max 0.002
_refine_ls_shift/su_mean 0.000
_refine_ls_structure_factor_coef Fsqd
_refine_ls_weighting_details 'calc w=1/[\s^2^(Fo^2^)+(0.0520P)^2^+0.0000P] where P=(Fo^2^+2Fc^2^)/3'
_refine_ls_weighting_scheme calc
_refine_ls_wR_factor_gt 0.0943
_refine_ls_wR_factor_ref 0.0987
_reflns_number_gt 8219
_reflns_number_total 10835
_reflns_threshold_expression >2\s(I)
_cod_data_source_file c1dt10638d.txt
_cod_data_source_block 1b
_cod_database_code 7016481

loop_
_symmetry_equiv_pos_as_xyz
'x, y, z'
'-x, -y, -z'

loop_
_atom_site_label
_atom_site_type_symbol
_atom_site_fract_x
_atom_site_fract_y
_atom_site_fract_z
_atom_site_U_iso_or_equiv
_atom_site_adp_type
_atom_site_occupancy
_atom_site_symmetry_multiplicity
_atom_site_calc_flag
_atom_site_refinement_flags
Pt Pt 0.683876(13) 0.238253(14) 0.407241(14) 0.04308(7) Uani 1 1 d .
P1 P 0.80489(9) 0.14002(9) 0.43511(10) 0.0456(3) Uani 1 1 d .
P2 P 0.61694(9) 0.12502(10) 0.24328(9) 0.0463(3) Uani 1 1 d .
N1 N 0.8857(3) 0.4836(3) 0.6584(3) 0.0508(9) Uani 1 1 d .
N2 N 0.5595(3) 0.3214(3) 0.4126(3) 0.0468(8) Uani 1 1 d .
H2 H 0.5357 0.3284 0.3597 0.056 Uiso 1 1 calc R
N3 N 0.7375(3) 0.3679(3) 0.5450(3) 0.0443(8) Uani 1 1 d .
N4 N 0.5642(3) 0.3980(3) 0.5913(3) 0.0502(9) Uani 1 1 d .
O2 O 0.9027(2) 0.3763(3) 0.4947(3) 0.0525(8) Uani 1 1 d .
C1 C 0.9993(4) 0.5250(4) 0.6776(4) 0.0595(13) Uani 1 1 d .
H1A H 1.0165 0.5790 0.7460 0.089 Uiso 1 1 calc R
H1B H 1.0158 0.5550 0.6314 0.089 Uiso 1 1 calc R
H1C H 1.0397 0.4682 0.6680 0.089 Uiso 1 1 calc R
C2 C 0.8452(4) 0.4073(4) 0.5619(4) 0.0489(11) Uani 1 1 d .
C3 C 0.5163(4) 0.3639(3) 0.4963(4) 0.0470(10) Uani 1 1 d .
C4 C 0.6710(4) 0.4150(4) 0.6119(4) 0.0489(11) Uani 1 1 d .
C5 C 0.7164(4) 0.4879(4) 0.7118(4) 0.0575(12) Uani 1 1 d .
H5 H 0.6737 0.5137 0.7630 0.069 Uiso 1 1 calc R
C6 C 0.8208(4) 0.5188(4) 0.7314(4) 0.0560(12) Uani 1 1 d .
H6 H 0.8502 0.5659 0.7970 0.067 Uiso 1 1 calc R
C7 C 0.4008(3) 0.3769(4) 0.4906(4) 0.0478(10) Uani 1 1 d .
C8 C 0.3333(4) 0.3249(4) 0.4002(4) 0.0584(13) Uani 1 1 d .
H8 H 0.3602 0.2857 0.3406 0.070 Uiso 1 1 calc R
C9 C 0.2259(4) 0.3312(5) 0.3985(5) 0.0674(15) Uani 1 1 d .
H9 H 0.1813 0.2970 0.3374 0.081 Uiso 1 1 calc R
C10 C 0.1847(4) 0.3875(5) 0.4861(5) 0.0662(15) Uani 1 1 d .
H10 H 0.1121 0.3894 0.4848 0.079 Uiso 1 1 calc R
C11 C 0.2510(4) 0.4412(5) 0.5755(5) 0.0667(15) Uani 1 1 d .
H11 H 0.2236 0.4811 0.6347 0.080 Uiso 1 1 calc R
C12 C 0.3591(4) 0.4359(4) 0.5780(4) 0.0575(12) Uani 1 1 d .
H12 H 0.4036 0.4723 0.6389 0.069 Uiso 1 1 calc R
C13 C 0.7360(4) 0.0174(4) 0.4345(4) 0.0478(10) Uani 1 1 d .
C14 C 0.7907(4) -0.0479(4) 0.4654(5) 0.0627(14) Uani 1 1 d .
H14 H 0.8630 -0.0301 0.4877 0.075 Uiso 1 1 calc R
C15 C 0.7333(5) -0.1414(5) 0.4618(5) 0.0729(16) Uani 1 1 d .
H15 H 0.7690 -0.1865 0.4801 0.088 Uiso 1 1 calc R
C16 C 0.6263(5) -0.1670(5) 0.4318(5) 0.0683(15) Uani 1 1 d .
H16 H 0.5902 -0.2302 0.4274 0.082 Uiso 1 1 calc R
C17 C 0.5730(5) -0.0984(5) 0.4084(5) 0.0683(15) Uani 1 1 d .
H17 H 0.4998 -0.1130 0.3912 0.082 Uiso 1 1 calc R
C18 C 0.6291(4) -0.0067(4) 0.4104(4) 0.0587(13) Uani 1 1 d .
H18 H 0.5921 0.0394 0.3948 0.070 Uiso 1 1 calc R
C19 C 0.8765(4) 0.1997(4) 0.5626(4) 0.0510(11) Uani 1 1 d .
C20 C 0.9867(4) 0.2222(4) 0.5803(5) 0.0647(14) Uani 1 1 d .
H20 H 1.0257 0.2083 0.5262 0.078 Uiso 1 1 calc R
C21 C 1.0388(5) 0.2659(5) 0.6800(5) 0.0736(17) Uani 1 1 d .
H21 H 1.1123 0.2800 0.6925 0.088 Uiso 1 1 calc R
C22 C 0.9763(6) 0.2885(5) 0.7620(5) 0.0788(19) Uani 1 1 d .
H22 H 1.0095 0.3175 0.8284 0.095 Uiso 1 1 calc R
C23 C 0.8704(6) 0.2680(5) 0.7431(5) 0.0769(18) Uani 1 1 d .
H23 H 0.8308 0.2839 0.7970 0.092 Uiso 1 1 calc R
C24 C 0.8191(5) 0.2238(4) 0.6454(4) 0.0605(13) Uani 1 1 d .
H24 H 0.7455 0.2098 0.6342 0.073 Uiso 1 1 calc R
C25 C 0.9044(4) 0.1045(4) 0.3506(4) 0.0516(11) Uani 1 1 d .
C26 C 0.9287(4) 0.1696(4) 0.3022(4) 0.0578(12) Uani 1 1 d .
H26 H 0.8936 0.2278 0.3136 0.069 Uiso 1 1 calc R
C27 C 1.0061(5) 0.1469(5) 0.2365(4) 0.0676(14) Uani 1 1 d .
H27 H 1.0205 0.1884 0.2021 0.081 Uiso 1 1 calc R
C28 C 1.0613(4) 0.0629(6) 0.2226(5) 0.0751(17) Uani 1 1 d .
H28 H 1.1138 0.0487 0.1801 0.090 Uiso 1 1 calc R
C29 C 1.0382(5) 0.0005(5) 0.2722(5) 0.0735(16) Uani 1 1 d .
H29 H 1.0764 -0.0551 0.2638 0.088 Uiso 1 1 calc R
C30 C 0.9598(4) 0.0185(5) 0.3338(5) 0.0666(14) Uani 1 1 d .
H30 H 0.9434 -0.0263 0.3645 0.080 Uiso 1 1 calc R
C31 C 0.7016(4) 0.0427(4) 0.1582(4) 0.0567(12) Uani 1 1 d .
C32 C 0.7466(5) 0.0725(5) 0.0891(5) 0.0741(16) Uani 1 1 d .
H32 H 0.7310 0.1340 0.0847 0.089 Uiso 1 1 calc R
C33 C 0.8137(6) 0.0128(7) 0.0269(5) 0.092(2) Uani 1 1 d .
H33 H 0.8440 0.0343 -0.0184 0.111 Uiso 1 1 calc R
C34 C 0.8353(6) -0.0769(7) 0.0319(6) 0.089(2) Uani 1 1 d .
H34 H 0.8787 -0.1183 -0.0121 0.107 Uiso 1 1 calc R
C35 C 0.7955(5) -0.1087(5) 0.0996(6) 0.0826(19) Uani 1 1 d .
H35 H 0.8139 -0.1695 0.1039 0.099 Uiso 1 1 calc R
C36 C 0.7255(5) -0.0481(5) 0.1639(5) 0.0725(16) Uani 1 1 d .
H36 H 0.6962 -0.0698 0.2095 0.087 Uiso 1 1 calc R
C37 C 0.4954(4) 0.0356(4) 0.2239(4) 0.0498(11) Uani 1 1 d .
C38 C 0.4667(5) -0.0552(5) 0.1318(4) 0.0639(14) Uani 1 1 d .
H38 H 0.5122 -0.0725 0.0825 0.077 Uiso 1 1 calc R
C39 C 0.3705(5) -0.1193(5) 0.1144(5) 0.0772(17) Uani 1 1 d .
H39 H 0.3528 -0.1813 0.0546 0.093 Uiso 1 1 calc R
C40 C 0.3018(5) -0.0918(5) 0.1846(5) 0.0706(16) Uani 1 1 d .
H40 H 0.2357 -0.1330 0.1706 0.085 Uiso 1 1 calc R
C41 C 0.3287(4) -0.0036(5) 0.2761(5) 0.0645(14) Uani 1 1 d .
H41 H 0.2825 0.0129 0.3248 0.077 Uiso 1 1 calc R
C42 C 0.4251(4) 0.0603(4) 0.2950(4) 0.0539(11) Uani 1 1 d .
H42 H 0.4429 0.1206 0.3563 0.065 Uiso 1 1 calc R
C43 C 0.5764(4) 0.2126(4) 0.1873(4) 0.0531(11) Uani 1 1 d .
C44 C 0.4735(5) 0.1989(4) 0.1403(4) 0.0624(13) Uani 1 1 d .
H44 H 0.4236 0.1430 0.1348 0.075 Uiso 1 1 calc R
C45 C 0.4465(6) 0.2694(6) 0.1020(5) 0.0811(19) Uani 1 1 d .
H45 H 0.3781 0.2606 0.0705 0.097 Uiso 1 1 calc R
C46 C 0.5194(7) 0.3516(6) 0.1100(5) 0.090(2) Uani 1 1 d .
H46 H 0.4999 0.3981 0.0837 0.108 Uiso 1 1 calc R
C47 C 0.6219(7) 0.3672(5) 0.1565(5) 0.084(2) Uani 1 1 d .
H47 H 0.6711 0.4230 0.1608 0.101 Uiso 1 1 calc R
C48 C 0.6500(5) 0.2979(5) 0.1968(5) 0.0671(14) Uani 1 1 d .
H48 H 0.7180 0.3085 0.2300 0.080 Uiso 1 1 calc R
N5 N 0.9498(6) 0.2726(5) 0.0358(5) 0.0919(18) Uani 1 1 d .
O11 O 0.8720(7) 0.2916(7) 0.0882(8) 0.175(3) Uani 1 1 d .
O12 O 0.9272(7) 0.2279(7) -0.0510(5) 0.177(4) Uani 1 1 d .
O13 O 1.0327(6) 0.2915(5) 0.0807(6) 0.164(3) Uani 1 1 d .
O1 O 0.3487(7) 0.4245(6) 0.9185(6) 0.148(3) Uani 1 1 d .
C51 C 0.2436(10) 0.4204(11) 0.9434(13) 0.172(5) Uani 1 1 d .
H51A H 0.1955 0.3921 0.8808 0.207 Uiso 1 1 calc R
H51B H 0.2344 0.3697 0.9723 0.207 Uiso 1 1 calc R
C52 C 0.3876(12) 0.3337(9) 0.8506(11) 0.173(5) Uani 1 1 d .
H52A H 0.3451 0.3072 0.7850 0.207 Uiso 1 1 calc R
H52B H 0.3781 0.2789 0.8745 0.207 Uiso 1 1 calc R
C53 C 0.2119(14) 0.5140(12) 1.0094(12) 0.206(7) Uani 1 1 d .
H53A H 0.1404 0.4995 1.0211 0.310 Uiso 1 1 calc R
H53B H 0.2155 0.5640 0.9803 0.310 Uiso 1 1 calc R
H53C H 0.2579 0.5434 1.0725 0.310 Uiso 1 1 calc R
C54 C 0.5002(12) 0.3508(9) 0.8370(8) 0.158(5) Uani 1 1 d .
H54A H 0.5203 0.2846 0.7920 0.237 Uiso 1 1 calc R
H54B H 0.5434 0.3778 0.9015 0.237 Uiso 1 1 calc R
H54C H 0.5100 0.4012 0.8088 0.237 Uiso 1 1 calc R

loop_
_atom_site_aniso_label
_atom_site_aniso_U_11
_atom_site_aniso_U_22
_atom_site_aniso_U_33
_atom_site_aniso_U_23
_atom_site_aniso_U_13
_atom_site_aniso_U_12
Pt 0.04379(10) 0.04241(10) 0.04255(11) 0.01696(7) 0.00702(7) 0.00924(6)
P1 0.0434(6) 0.0447(6) 0.0493(7) 0.0197(5) 0.0071(5) 0.0110(5)
P2 0.0477(6) 0.0470(6) 0.0408(7) 0.0153(5) 0.0064(5) 0.0086(5)
N1 0.041(2) 0.055(2) 0.051(2) 0.018(2) 0.0055(17) 0.0055(17)
N2 0.047(2) 0.046(2) 0.045(2) 0.0162(18) 0.0066(16) 0.0096(16)
N3 0.0339(17) 0.0450(19) 0.051(2) 0.0166(17) 0.0108(16) 0.0093(14)
N4 0.045(2) 0.054(2) 0.047(2) 0.0170(19) 0.0074(17) 0.0085(16)
O2 0.0501(18) 0.0527(19) 0.052(2) 0.0189(16) 0.0132(15) 0.0100(14)
C1 0.047(3) 0.063(3) 0.058(3) 0.018(3) -0.002(2) 0.002(2)
C2 0.053(3) 0.042(2) 0.051(3) 0.020(2) 0.002(2) 0.0059(19)
C3 0.049(2) 0.038(2) 0.054(3) 0.020(2) 0.007(2) 0.0072(18)
C4 0.045(2) 0.051(3) 0.052(3) 0.022(2) 0.009(2) 0.0103(19)
C5 0.053(3) 0.063(3) 0.045(3) 0.013(2) 0.008(2) 0.007(2)
C6 0.059(3) 0.055(3) 0.046(3) 0.013(2) 0.005(2) 0.013(2)
C7 0.043(2) 0.044(2) 0.060(3) 0.024(2) 0.007(2) 0.0103(18)
C8 0.051(3) 0.057(3) 0.062(3) 0.023(3) 0.002(2) 0.003(2)
C9 0.053(3) 0.067(3) 0.075(4) 0.026(3) -0.006(3) 0.006(2)
C10 0.055(3) 0.064(3) 0.087(5) 0.037(3) 0.013(3) 0.019(3)
C11 0.062(3) 0.064(3) 0.076(4) 0.027(3) 0.019(3) 0.022(3)
C12 0.053(3) 0.058(3) 0.061(3) 0.024(3) 0.013(2) 0.015(2)
C13 0.053(3) 0.048(2) 0.050(3) 0.025(2) 0.012(2) 0.015(2)
C14 0.062(3) 0.064(3) 0.070(4) 0.035(3) 0.011(3) 0.019(3)
C15 0.092(4) 0.056(3) 0.086(5) 0.042(3) 0.020(3) 0.025(3)
C16 0.089(4) 0.056(3) 0.069(4) 0.035(3) 0.019(3) 0.008(3)
C17 0.060(3) 0.070(4) 0.078(4) 0.040(3) 0.000(3) -0.005(3)
C18 0.060(3) 0.058(3) 0.066(3) 0.035(3) 0.006(2) 0.005(2)
C19 0.053(3) 0.052(3) 0.051(3) 0.025(2) 0.002(2) 0.011(2)
C20 0.060(3) 0.064(3) 0.070(4) 0.030(3) 0.000(3) 0.011(2)
C21 0.062(3) 0.074(4) 0.077(4) 0.029(3) -0.012(3) 0.006(3)
C22 0.107(5) 0.067(4) 0.053(4) 0.021(3) -0.019(4) 0.012(3)
C23 0.110(5) 0.065(4) 0.054(4) 0.027(3) 0.005(3) 0.004(3)
C24 0.064(3) 0.058(3) 0.058(3) 0.024(3) 0.008(3) 0.007(2)
C25 0.046(2) 0.056(3) 0.055(3) 0.023(2) 0.011(2) 0.016(2)
C26 0.051(3) 0.062(3) 0.053(3) 0.018(3) 0.004(2) 0.008(2)
C27 0.068(3) 0.080(4) 0.054(3) 0.029(3) 0.012(3) 0.009(3)
C28 0.059(3) 0.098(5) 0.063(4) 0.023(4) 0.025(3) 0.022(3)
C29 0.064(3) 0.080(4) 0.077(4) 0.026(3) 0.028(3) 0.033(3)
C30 0.066(3) 0.066(3) 0.077(4) 0.034(3) 0.022(3) 0.026(3)
C31 0.054(3) 0.065(3) 0.045(3) 0.016(2) 0.007(2) 0.017(2)
C32 0.082(4) 0.084(4) 0.053(4) 0.022(3) 0.020(3) 0.021(3)
C33 0.096(5) 0.104(6) 0.064(4) 0.018(4) 0.035(4) 0.027(4)
C34 0.077(4) 0.105(6) 0.066(4) 0.015(4) 0.016(3) 0.025(4)
C35 0.078(4) 0.071(4) 0.085(5) 0.017(4) 0.004(4) 0.031(3)
C36 0.083(4) 0.068(4) 0.058(4) 0.016(3) 0.008(3) 0.024(3)
C37 0.046(2) 0.050(3) 0.050(3) 0.019(2) 0.006(2) 0.0090(19)
C38 0.065(3) 0.067(3) 0.050(3) 0.017(3) 0.009(3) 0.005(3)
C39 0.083(4) 0.064(4) 0.062(4) 0.011(3) -0.003(3) -0.008(3)
C40 0.058(3) 0.068(4) 0.072(4) 0.024(3) -0.003(3) -0.011(3)
C41 0.048(3) 0.077(4) 0.063(4) 0.026(3) 0.011(2) 0.002(2)
C42 0.053(3) 0.054(3) 0.053(3) 0.020(2) 0.009(2) 0.012(2)
C43 0.061(3) 0.050(3) 0.043(3) 0.015(2) 0.006(2) 0.009(2)
C44 0.075(3) 0.055(3) 0.054(3) 0.019(3) 0.002(3) 0.017(2)
C45 0.105(5) 0.077(4) 0.062(4) 0.029(3) -0.002(3) 0.032(4)
C46 0.145(7) 0.073(4) 0.059(4) 0.032(3) 0.012(4) 0.038(4)
C47 0.132(6) 0.062(4) 0.065(4) 0.033(3) 0.020(4) 0.010(4)
C48 0.081(4) 0.062(3) 0.056(3) 0.024(3) 0.006(3) 0.009(3)
N5 0.087(4) 0.090(4) 0.072(4) 0.016(3) -0.013(3) -0.002(3)
O11 0.162(7) 0.169(7) 0.189(9) 0.067(7) 0.068(6) 0.021(6)
O12 0.203(8) 0.206(8) 0.079(5) 0.044(5) -0.046(5) -0.033(6)
O13 0.132(6) 0.128(5) 0.135(6) -0.028(4) -0.045(5) 0.030(4)
O1 0.184(8) 0.116(5) 0.134(6) 0.047(5) 0.027(6) 0.007(5)
C51 0.121(10) 0.143(11) 0.220(16) 0.060(11) 0.004(10) -0.022(8)
C52 0.228(15) 0.087(7) 0.153(12) -0.003(7) 0.058(11) 0.025(8)
C53 0.30(2) 0.169(13) 0.182(15) 0.074(12) 0.130(14) 0.090(13)
C54 0.253(16) 0.116(8) 0.097(8) 0.038(6) 0.046(9) 0.010(9)

loop_
_atom_type_symbol
_atom_type_description
_atom_type_scat_dispersion_real
_atom_type_scat_dispersion_imag
_atom_type_scat_source
C C 0.0033 0.0016 'International Tables Vol C Tables 4.2.6.8 and 6.1.1.4'
H H 0.0000 0.0000 'International Tables Vol C Tables 4.2.6.8 and 6.1.1.4'
N N 0.0061 0.0033 'International Tables Vol C Tables 4.2.6.8 and 6.1.1.4'
O O 0.0106 0.0060 'International Tables Vol C Tables 4.2.6.8 and 6.1.1.4'
P P 0.1023 0.0942 'International Tables Vol C Tables 4.2.6.8 and 6.1.1.4'
Pt Pt -1.7033 8.3905 'International Tables Vol C Tables 4.2.6.8 and 6.1.1.4'

loop_
_geom_angle_atom_site_label_1
_geom_angle_atom_site_label_2
_geom_angle_atom_site_label_3
_geom_angle
N2 Pt N3 82.20(14)
N2 Pt P2 88.48(11)
N3 Pt P2 166.67(11)
N2 Pt P1 165.21(12)
N3 Pt P1 92.35(10)
P2 Pt P1 98.92(5)
C25 P1 C19 105.8(2)
C25 P1 C13 108.5(2)
C19 P1 C13 99.4(2)
C25 P1 Pt 116.98(16)
C19 P1 Pt 114.41(16)
C13 P1 Pt 110.13(15)
C31 P2 C37 104.8(2)
C31 P2 C43 105.4(2)
C37 P2 C43 103.2(2)
C31 P2 Pt 120.18(17)
C37 P2 Pt 116.98(17)
C43 P2 Pt 104.41(16)
C6 N1 C2 120.2(4)
C6 N1 C1 122.0(4)
C2 N1 C1 117.8(4)
C3 N2 Pt 120.3(3)
C4 N3 C2 121.8(4)
C4 N3 Pt 121.9(3)
C2 N3 Pt 116.2(3)
C3 N4 C4 121.1(4)
O2 C2 N1 120.8(4)
O2 C2 N3 122.0(4)
N1 C2 N3 117.2(4)
N2 C3 N4 126.6(4)
N2 C3 C7 119.7(4)
N4 C3 C7 113.6(4)
N3 C4 N4 124.9(5)
N3 C4 C5 117.7(4)
N4 C4 C5 117.4(4)
C6 C5 C4 119.3(5)
C5 C6 N1 122.1(5)
C12 C7 C8 118.8(4)
C12 C7 C3 119.7(4)
C8 C7 C3 121.3(5)
C9 C8 C7 120.3(5)
C10 C9 C8 120.6(5)
C11 C10 C9 119.7(5)
C10 C11 C12 120.2(6)
C7 C12 C11 120.4(5)
C18 C13 C14 118.9(5)
C18 C13 P1 119.7(3)
C14 C13 P1 121.3(4)
C13 C14 C15 118.4(5)
C16 C15 C14 121.5(5)
C15 C16 C17 119.2(5)
C16 C17 C18 119.6(5)
C13 C18 C17 122.1(5)
C20 C19 C24 119.1(5)
C20 C19 P1 121.9(4)
C24 C19 P1 119.0(4)
C19 C20 C21 119.9(6)
C20 C21 C22 118.8(6)
C23 C22 C21 120.1(6)
C22 C23 C24 121.2(7)
C23 C24 C19 120.8(6)
C26 C25 C30 119.1(5)
C26 C25 P1 117.0(4)
C30 C25 P1 123.9(4)
C25 C26 C27 119.7(5)
C28 C27 C26 120.2(6)
C29 C28 C27 119.6(6)
C30 C29 C28 121.3(5)
C29 C30 C25 120.0(6)
C36 C31 C32 118.8(6)
C36 C31 P2 120.4(5)
C32 C31 P2 120.8(4)
C33 C32 C31 121.2(7)
C34 C33 C32 119.6(7)
C33 C34 C35 121.8(7)
C34 C35 C36 119.2(7)
C31 C36 C35 119.4(7)
C42 C37 C38 118.7(5)
C42 C37 P2 121.1(4)
C38 C37 P2 119.9(4)
C39 C38 C37 119.9(6)
C40 C39 C38 120.2(6)
C39 C40 C41 120.9(5)
C40 C41 C42 119.5(6)
C41 C42 C37 120.8(5)
C48 C43 C44 119.8(5)
C48 C43 P2 118.3(4)
C44 C43 P2 121.9(4)
C45 C44 C43 119.4(6)
C46 C45 C44 120.5(6)
C45 C46 C47 121.3(6)
C46 C47 C48 118.9(6)
C47 C48 C43 120.0(6)
O13 N5 O12 127.4(10)
O13 N5 O11 116.2(9)
O12 N5 O11 115.7(9)
C52 O1 C51 122.3(10)
C53 C51 O1 118.2(11)
O1 C52 C54 115.3(11)

loop_
_geom_bond_atom_site_label_1
_geom_bond_atom_site_label_2
_geom_bond_distance
Pt N2 2.052(4)
Pt N3 2.074(4)
Pt P2 2.2898(13)
Pt P1 2.2955(12)
P1 C25 1.803(5)
P1 C19 1.819(5)
P1 C13 1.845(5)
P2 C31 1.818(5)
P2 C37 1.819(5)
P2 C43 1.833(5)
N1 C6 1.360(7)
N1 C2 1.386(6)
N1 C1 1.469(6)
N2 C3 1.312(6)
N3 C4 1.347(6)
N3 C2 1.395(6)
N4 C3 1.342(6)
N4 C4 1.351(6)
O2 C2 1.231(6)
C3 C7 1.507(6)
C4 C5 1.423(7)
C5 C6 1.332(7)
C7 C12 1.384(7)
C7 C8 1.387(7)
C8 C9 1.385(7)
C9 C10 1.373(9)
C10 C11 1.372(8)
C11 C12 1.392(7)
C13 C18 1.358(7)
C13 C14 1.400(7)
C14 C15 1.413(8)
C15 C16 1.368(8)
C16 C17 1.373(8)
C17 C18 1.393(7)
C19 C20 1.393(7)
C19 C24 1.402(8)
C20 C21 1.406(8)
C21 C22 1.436(10)
C22 C23 1.339(10)
C23 C24 1.379(8)
C25 C26 1.396(7)
C25 C30 1.401(7)
C26 C27 1.399(8)
C27 C28 1.383(9)
C28 C29 1.377(9)
C29 C30 1.371(8)
C31 C36 1.372(8)
C31 C32 1.388(8)
C32 C33 1.376(9)
C33 C34 1.343(10)
C34 C35 1.358(11)
C35 C36 1.421(9)
C37 C42 1.384(7)
C37 C38 1.401(7)
C38 C39 1.387(8)
C39 C40 1.360(9)
C40 C41 1.377(8)
C41 C42 1.383(7)
C43 C48 1.395(8)
C43 C44 1.395(7)
C44 C45 1.385(8)
C45 C46 1.364(11)
C46 C47 1.384(10)
C47 C48 1.394(8)
N5 O13 1.149(8)
N5 O12 1.156(8)
N5 O11 1.284(10)
O1 C52 1.412(12)
O1 C51 1.422(14)
C51 C53 1.385(16)
C52 C54 1.477(17)

loop_
_geom_torsion_atom_site_label_1
_geom_torsion_atom_site_label_2
_geom_torsion_atom_site_label_3
_geom_torsion_atom_site_label_4
_geom_torsion
N2 Pt P1 C25 176.8(4)
N3 Pt P1 C25 -115.3(2)
P2 Pt P1 C25 57.51(19)
N2 Pt P1 C19 -58.6(4)
N3 Pt P1 C19 9.2(2)
P2 Pt P1 C19 -177.92(18)
N2 Pt P1 C13 52.3(5)
N3 Pt P1 C13 120.2(2)
P2 Pt P1 C13 -66.98(18)
N2 Pt P2 C31 160.1(2)
N3 Pt P2 C31 114.7(5)
P1 Pt P2 C31 -32.7(2)
N2 Pt P2 C37 -70.9(2)
N3 Pt P2 C37 -116.4(4)
P1 Pt P2 C37 96.22(18)
N2 Pt P2 C43 42.3(2)
N3 Pt P2 C43 -3.1(5)
P1 Pt P2 C43 -150.53(18)
N3 Pt N2 C3 -45.4(3)
P2 Pt N2 C3 144.1(3)
P1 Pt N2 C3 23.6(7)
N2 Pt N3 C4 38.3(4)
P2 Pt N3 C4 84.3(6)
P1 Pt N3 C4 -127.9(3)
N2 Pt N3 C2 -138.1(3)
P2 Pt N3 C2 -92.1(5)
P1 Pt N3 C2 55.7(3)
C6 N1 C2 O2 178.6(4)
C1 N1 C2 O2 -0.5(7)
C6 N1 C2 N3 -1.5(6)
C1 N1 C2 N3 179.4(4)
C4 N3 C2 O2 -167.5(4)
Pt N3 C2 O2 8.9(6)
C4 N3 C2 N1 12.6(6)
Pt N3 C2 N1 -171.0(3)
Pt N2 C3 N4 28.6(6)
Pt N2 C3 C7 -150.6(3)
C4 N4 C3 N2 16.0(7)
C4 N4 C3 C7 -164.7(4)
C2 N3 C4 N4 163.5(4)
Pt N3 C4 N4 -12.7(6)
C2 N3 C4 C5 -16.7(7)
Pt N3 C4 C5 167.1(3)
C3 N4 C4 N3 -24.5(7)
C3 N4 C4 C5 155.7(4)
N3 C4 C5 C6 10.0(7)
N4 C4 C5 C6 -170.2(5)
C4 C5 C6 N1 0.6(8)
C2 N1 C6 C5 -4.8(8)
C1 N1 C6 C5 174.2(5)
N2 C3 C7 C12 -170.2(4)
N4 C3 C7 C12 10.5(6)
N2 C3 C7 C8 14.2(7)
N4 C3 C7 C8 -165.1(4)
C12 C7 C8 C9 -0.8(7)
C3 C7 C8 C9 174.8(5)
C7 C8 C9 C10 -0.9(8)
C8 C9 C10 C11 2.3(9)
C9 C10 C11 C12 -1.9(9)
C8 C7 C12 C11 1.2(8)
C3 C7 C12 C11 -174.4(5)
C10 C11 C12 C7 0.1(8)
C25 P1 C13 C18 -123.6(5)
C19 P1 C13 C18 126.0(5)
Pt P1 C13 C18 5.6(5)
C25 P1 C13 C14 60.9(5)
C19 P1 C13 C14 -49.4(5)
Pt P1 C13 C14 -169.9(4)
C18 C13 C14 C15 5.3(8)
P1 C13 C14 C15 -179.2(5)
C13 C14 C15 C16 -1.9(10)
C14 C15 C16 C17 -2.5(10)
C15 C16 C17 C18 3.3(10)
C14 C13 C18 C17 -4.7(9)
P1 C13 C18 C17 179.7(5)
C16 C17 C18 C13 0.3(10)
C25 P1 C19 C20 7.8(5)
C13 P1 C19 C20 120.2(4)
Pt P1 C19 C20 -122.5(4)
C25 P1 C19 C24 -172.3(4)
C13 P1 C19 C24 -59.9(4)
Pt P1 C19 C24 57.4(4)
C24 C19 C20 C21 1.6(8)
P1 C19 C20 C21 -178.5(4)
C19 C20 C21 C22 -1.3(8)
C20 C21 C22 C23 0.0(9)
C21 C22 C23 C24 0.8(9)
C22 C23 C24 C19 -0.5(9)
C20 C19 C24 C23 -0.8(8)
P1 C19 C24 C23 179.3(4)
C19 P1 C25 C26 -104.3(4)
C13 P1 C25 C26 149.8(4)
Pt P1 C25 C26 24.5(5)
C19 P1 C25 C30 73.6(5)
C13 P1 C25 C30 -32.3(5)
Pt P1 C25 C30 -157.6(4)
C30 C25 C26 C27 1.3(8)
P1 C25 C26 C27 179.3(4)
C25 C26 C27 C28 -2.6(9)
C26 C27 C28 C29 1.3(9)
C27 C28 C29 C30 1.3(10)
C28 C29 C30 C25 -2.6(10)
C26 C25 C30 C29 1.3(9)
P1 C25 C30 C29 -176.6(5)
C37 P2 C31 C36 -56.0(5)
C43 P2 C31 C36 -164.5(4)
Pt P2 C31 C36 78.2(5)
C37 P2 C31 C32 126.6(5)
C43 P2 C31 C32 18.1(5)
Pt P2 C31 C32 -99.2(5)
C36 C31 C32 C33 0.2(9)
P2 C31 C32 C33 177.6(5)
C31 C32 C33 C34 0.9(11)
C32 C33 C34 C35 -2.4(11)
C33 C34 C35 C36 2.8(11)
C32 C31 C36 C35 0.2(8)
P2 C31 C36 C35 -177.3(5)
C34 C35 C36 C31 -1.6(10)
C31 P2 C37 C42 160.7(4)
C43 P2 C37 C42 -89.1(4)
Pt P2 C37 C42 24.8(5)
C31 P2 C37 C38 -25.2(5)
C43 P2 C37 C38 84.9(5)
Pt P2 C37 C38 -161.2(4)
C42 C37 C38 C39 -1.3(8)
P2 C37 C38 C39 -175.5(5)
C37 C38 C39 C40 2.9(10)
C38 C39 C40 C41 -3.7(10)
C39 C40 C41 C42 2.8(9)
C40 C41 C42 C37 -1.2(8)
C38 C37 C42 C41 0.4(8)
P2 C37 C42 C41 174.5(4)
C31 P2 C43 C48 -75.5(5)
C37 P2 C43 C48 174.8(4)
Pt P2 C43 C48 52.0(5)
C31 P2 C43 C44 107.4(5)
C37 P2 C43 C44 -2.3(5)
Pt P2 C43 C44 -125.0(4)
C48 C43 C44 C45 1.2(8)
P2 C43 C44 C45 178.1(5)
C43 C44 C45 C46 -0.1(10)
C44 C45 C46 C47 -0.1(11)
C45 C46 C47 C48 -0.8(11)
C46 C47 C48 C43 1.8(10)
C44 C43 C48 C47 -2.0(9)
P2 C43 C48 C47 -179.1(5)
C52 O1 C51 C53 -178.9(14)
C51 O1 C52 C54 -177.1(12)
